data_1505539
loop_
_publ_author_name
'Xu, Zhen-Xiang'
'Zhang, Chun'
'Zheng, Qi-Yu'
'Chen, Chuan-Feng'
'Huang, Zhi-Tang'

_publ_section_title
;
 A new approach to enantiopure inherently chiral calix[4]arenes:
 determination of their absolute configurations.
;
_journal_issue 22
_journal_name_full 'Organic letters'
_journal_page_first 4447
_journal_page_last 4450
_journal_paper_doi 10.1021/ol701714q
_journal_volume 9
_journal_year 2007
_chemical_absolute_configuration ad
_chemical_formula_moiety 'C52 H72 Br N O4'
_chemical_formula_sum 'C52 H72 Br N O4'
_chemical_formula_weight 855.02
_chemical_name_systematic
; 
 ? 
;
_space_group_IT_number 4
_symmetry_cell_setting monoclinic
_symmetry_space_group_name_Hall 'P 2yb'
_symmetry_space_group_name_H-M 'P 1 21 1'
_atom_sites_solution_hydrogens geom
_atom_sites_solution_primary direct
_atom_sites_solution_secondary difmap
_audit_creation_method SHELXL-97
_cell_angle_alpha 90.00
_cell_angle_beta 99.468(6)
_cell_angle_gamma 90.00
_cell_formula_units_Z 4
_cell_length_a 12.568(7)
_cell_length_b 16.286(9)
_cell_length_c 24.219(14)
_cell_measurement_reflns_used 7821
_cell_measurement_temperature 113(2)
_cell_measurement_theta_max 26.2
_cell_measurement_theta_min 1.5
_cell_volume 4890(5)
_computing_cell_refinement CrystalClear
_computing_data_collection CrystalClear
_computing_data_reduction CrystalClear
_computing_publication_material 'CrystalStructure 3.7.0'
_computing_structure_refinement 'SHELXL-97 (Sheldrick, 1997)'
_computing_structure_solution 'SHELXS-97 (Sheldrick, 1990)'
_diffrn_ambient_temperature 113(2)
_diffrn_detector_area_resol_mean 7.31
_diffrn_measured_fraction_theta_full 0.995
_diffrn_measured_fraction_theta_max 0.995
_diffrn_measurement_device_type 'Rigaku Saturn'
_diffrn_measurement_method \w
_diffrn_radiation_monochromator confocal
_diffrn_radiation_source 'rotating anode'
_diffrn_radiation_type MoK\a
_diffrn_radiation_wavelength 0.71070
_diffrn_reflns_av_R_equivalents 0.0769
_diffrn_reflns_av_sigmaI/netI 0.1154
_diffrn_reflns_limit_h_max 14
_diffrn_reflns_limit_h_min -14
_diffrn_reflns_limit_k_max 19
_diffrn_reflns_limit_k_min -18
_diffrn_reflns_limit_l_max 28
_diffrn_reflns_limit_l_min -28
_diffrn_reflns_number 37163
_diffrn_reflns_theta_full 25.00
_diffrn_reflns_theta_max 25.00
_diffrn_reflns_theta_min 1.51
_exptl_absorpt_coefficient_mu 0.883
_exptl_absorpt_correction_T_max 0.9169
_exptl_absorpt_correction_T_min 0.7901
_exptl_absorpt_correction_type multi-scan
_exptl_absorpt_process_details 'Jacobson, R. (1998) Private communication'
_exptl_crystal_colour colorless
_exptl_crystal_density_diffrn 1.161
_exptl_crystal_density_method 'not measured'
_exptl_crystal_description platelet
_exptl_crystal_F_000 1832
_exptl_crystal_size_max 0.28
_exptl_crystal_size_mid 0.20
_exptl_crystal_size_min 0.10
_refine_diff_density_max 0.565
_refine_diff_density_min -0.429
_refine_diff_density_rms 0.066
_refine_ls_abs_structure_details 'Flack H D (1983), 7203 Friedel Pairs, Acta Cryst. A39, 876-881'
_refine_ls_abs_structure_Flack 0.026(7)
_refine_ls_extinction_coef 0.0012(2)
_refine_ls_extinction_expression Fc^*^=kFc[1+0.001xFc^2^\l^3^/sin(2\q)]^-1/4^
_refine_ls_extinction_method SHELXL
_refine_ls_goodness_of_fit_ref 1.083
_refine_ls_hydrogen_treatment mixed
_refine_ls_matrix_type full
_refine_ls_number_parameters 1115
_refine_ls_number_reflns 16106
_refine_ls_number_restraints 65
_refine_ls_restrained_S_all 1.088
_refine_ls_R_factor_all 0.0911
_refine_ls_R_factor_gt 0.0677
_refine_ls_shift/su_max 0.001
_refine_ls_shift/su_mean 0.000
_refine_ls_structure_factor_coef Fsqd
_refine_ls_weighting_details 'calc w=1/[\s^2^(Fo^2^)+(0.0435P)^2^+0.0000P] where P=(Fo^2^+2Fc^2^)/3'
_refine_ls_weighting_scheme calc
_refine_ls_wR_factor_gt 0.1293
_refine_ls_wR_factor_ref 0.1411
_reflns_number_gt 12710
_reflns_number_total 16106
_reflns_threshold_expression >2sigma(I)
_cod_data_source_file ol701714q-file003.cif
_cod_data_source_block shelxl
_cod_database_code 1505539

loop_
_symmetry_equiv_pos_as_xyz
'x, y, z'
'-x, y+1/2, -z'

loop_
_atom_site_label
_atom_site_type_symbol
_atom_site_fract_x
_atom_site_fract_y
_atom_site_fract_z
_atom_site_U_iso_or_equiv
_atom_site_adp_type
_atom_site_occupancy
_atom_site_symmetry_multiplicity
_atom_site_calc_flag
_atom_site_refinement_flags
_atom_site_disorder_assembly
_atom_site_disorder_group
Br1 Br 0.37334(5) 0.21830(3) -0.11281(2) 0.03424(17) Uani 1 1 d . . .
Br2 Br -0.08790(6) 0.41889(4) 0.38450(2) 0.04137(19) Uani 1 1 d . . .
N1 N 0.3684(4) 0.4057(3) -0.13393(19) 0.0297(12) Uani 1 1 d D . .
H1A H 0.340(4) 0.4551(13) -0.142(2) 0.045 Uiso 1 1 d D . .
H1B H 0.324(3) 0.368(2) -0.150(2) 0.045 Uiso 1 1 d D . .
N2 N -0.1406(4) 0.2340(3) 0.3724(2) 0.0377(14) Uani 1 1 d D . .
H2A H -0.153(5) 0.267(3) 0.3432(15) 0.057 Uiso 1 1 d D . .
H2B H -0.146(5) 0.1822(11) 0.361(2) 0.057 Uiso 1 1 d D . .
O1 O 0.4349(3) 0.3283(2) 0.09384(14) 0.0251(9) Uani 1 1 d . . .
O2 O 0.5091(3) 0.4765(2) 0.18358(15) 0.0251(9) Uani 1 1 d . . .
O3 O 0.6012(3) 0.2875(2) 0.22616(14) 0.0269(9) Uani 1 1 d . . .
O4 O 0.4634(3) 0.1434(2) 0.13700(14) 0.0240(9) Uani 1 1 d . . .
O5 O 0.2154(3) 0.2953(2) 0.53803(15) 0.0275(9) Uani 1 1 d . . .
O6 O 0.2849(3) 0.1535(2) 0.63156(15) 0.0267(9) Uani 1 1 d . . .
O7 O 0.2983(3) 0.3368(2) 0.68820(15) 0.0294(9) Uani 1 1 d . . .
O8 O 0.2655(3) 0.4818(3) 0.58313(16) 0.0325(10) Uani 1 1 d . . .
C1 C 0.4184(4) 0.3481(3) 0.0378(2) 0.0199(12) Uani 1 1 d . . .
C2 C 0.4030(4) 0.2831(3) -0.0011(2) 0.0241(13) Uani 1 1 d . . .
C3 C 0.3886(4) 0.3034(3) -0.0580(2) 0.0265(13) Uani 1 1 d . . .
C4 C 0.3849(4) 0.3852(3) -0.0761(2) 0.0269(14) Uani 1 1 d . . .
C5 C 0.4055(4) 0.4467(3) -0.0364(2) 0.0235(13) Uani 1 1 d . . .
H5 H 0.4064 0.5022 -0.0483 0.028 Uiso 1 1 calc R . .
C6 C 0.4249(4) 0.4288(3) 0.0210(2) 0.0224(12) Uani 1 1 d . . .
C7 C 0.4537(4) 0.4963(3) 0.0641(2) 0.0235(13) Uani 1 1 d . . .
H7A H 0.4431 0.5503 0.0453 0.028 Uiso 1 1 calc R . .
H7B H 0.4043 0.4933 0.0920 0.028 Uiso 1 1 calc R . .
C8 C 0.5934(4) 0.4769(3) 0.1521(2) 0.0240(13) Uani 1 1 d . . .
C9 C 0.5691(4) 0.4899(3) 0.0941(2) 0.0237(13) Uani 1 1 d . . .
C10 C 0.6541(4) 0.4971(3) 0.0642(2) 0.0243(13) Uani 1 1 d . . .
H10 H 0.6385 0.5053 0.0249 0.029 Uiso 1 1 calc R . .
C11 C 0.7619(4) 0.4927(4) 0.0903(2) 0.0290(14) Uani 1 1 d . . .
C12 C 0.7821(4) 0.4759(3) 0.1482(2) 0.0266(14) Uani 1 1 d . . .
H12 H 0.8546 0.4713 0.1667 0.032 Uiso 1 1 calc R . .
C13 C 0.6992(4) 0.4660(3) 0.1791(2) 0.0235(13) Uani 1 1 d . . .
C14 C 0.7258(4) 0.4349(3) 0.2398(2) 0.0271(14) Uani 1 1 d . . .
H14A H 0.7764 0.4731 0.2625 0.032 Uiso 1 1 calc R . .
H14B H 0.6591 0.4316 0.2565 0.032 Uiso 1 1 calc R . .
C15 C 0.7117(4) 0.2799(4) 0.2285(2) 0.0261(13) Uani 1 1 d . . .
C16 C 0.7768(4) 0.3503(3) 0.2390(2) 0.0255(13) Uani 1 1 d . . .
C17 C 0.8880(4) 0.3417(4) 0.2434(2) 0.0290(14) Uani 1 1 d . . .
H17 H 0.9324 0.3889 0.2510 0.035 Uiso 1 1 calc R . .
C18 C 0.9363(4) 0.2657(4) 0.2369(2) 0.0268(13) Uani 1 1 d . . .
C19 C 0.8669(4) 0.1991(3) 0.2240(2) 0.0275(14) Uani 1 1 d . . .
H19 H 0.8979 0.1470 0.2189 0.033 Uiso 1 1 calc R . .
C20 C 0.7565(4) 0.2042(3) 0.2182(2) 0.0245(13) Uani 1 1 d . . .
C21 C 0.6838(4) 0.1331(4) 0.1947(2) 0.0271(14) Uani 1 1 d . . .
H21A H 0.7219 0.0803 0.2033 0.033 Uiso 1 1 calc R . .
H21B H 0.6177 0.1326 0.2120 0.033 Uiso 1 1 calc R . .
C22 C 0.5473(4) 0.1538(3) 0.1060(2) 0.0208(12) Uani 1 1 d . . .
C23 C 0.6538(4) 0.1435(3) 0.1315(2) 0.0215(13) Uani 1 1 d . . .
C24 C 0.7344(5) 0.1517(4) 0.0986(2) 0.0260(14) Uani 1 1 d . . .
H24 H 0.8074 0.1447 0.1158 0.031 Uiso 1 1 calc R . .
C25 C 0.7127(4) 0.1697(3) 0.0422(2) 0.0255(13) Uani 1 1 d . A .
C26 C 0.6053(5) 0.1835(3) 0.0190(2) 0.0264(14) Uani 1 1 d . . .
H26 H 0.5888 0.1990 -0.0193 0.032 Uiso 1 1 calc R . .
C27 C 0.5217(4) 0.1757(3) 0.0490(2) 0.0181(12) Uani 1 1 d . . .
C28 C 0.4074(4) 0.1966(3) 0.0213(2) 0.0243(13) Uani 1 1 d . . .
H28A H 0.3836 0.1577 -0.0097 0.029 Uiso 1 1 calc R . .
H28B H 0.3579 0.1913 0.0490 0.029 Uiso 1 1 calc R . .
C29 C 0.3459(4) 0.3287(4) 0.1245(2) 0.0287(14) Uani 1 1 d . . .
H29A H 0.3666 0.3633 0.1582 0.034 Uiso 1 1 calc R . .
H29B H 0.3365 0.2720 0.1377 0.034 Uiso 1 1 calc R . .
C30 C 0.2363(5) 0.3587(4) 0.0942(2) 0.0327(14) Uani 1 1 d . . .
H30A H 0.1915 0.3739 0.1227 0.039 Uiso 1 1 calc R . .
H30B H 0.2478 0.4091 0.0731 0.039 Uiso 1 1 calc R . .
C31 C 0.1737(5) 0.2976(4) 0.0540(3) 0.0404(16) Uani 1 1 d . . .
H31A H 0.2074 0.2930 0.0204 0.061 Uiso 1 1 calc R . .
H31B H 0.0991 0.3165 0.0435 0.061 Uiso 1 1 calc R . .
H31C H 0.1743 0.2438 0.0722 0.061 Uiso 1 1 calc R . .
C32 C 0.4940(5) 0.5565(4) 0.2055(3) 0.0395(16) Uani 1 1 d . . .
H32A H 0.4859 0.5974 0.1749 0.047 Uiso 1 1 calc R . .
H32B H 0.5580 0.5717 0.2332 0.047 Uiso 1 1 calc R . .
C33 C 0.3959(5) 0.5570(4) 0.2328(3) 0.0441(17) Uani 1 1 d . . .
H33A H 0.3936 0.6095 0.2531 0.053 Uiso 1 1 calc R . .
H33B H 0.4023 0.5122 0.2608 0.053 Uiso 1 1 calc R . .
C34 C 0.2900(5) 0.5467(5) 0.1928(3) 0.054(2) Uani 1 1 d . . .
H34A H 0.2809 0.5922 0.1660 0.080 Uiso 1 1 calc R . .
H34B H 0.2301 0.5466 0.2141 0.080 Uiso 1 1 calc R . .
H34C H 0.2908 0.4946 0.1726 0.080 Uiso 1 1 calc R . .
C35 C 0.5706(5) 0.2724(4) 0.2796(2) 0.0350(15) Uani 1 1 d . . .
H35A H 0.6181 0.3039 0.3087 0.042 Uiso 1 1 calc R . .
H35B H 0.5792 0.2133 0.2888 0.042 Uiso 1 1 calc R . .
C36 C 0.4554(5) 0.2974(4) 0.2786(2) 0.0371(15) Uani 1 1 d . . .
H36A H 0.4085 0.2686 0.2478 0.044 Uiso 1 1 calc R . .
H36B H 0.4478 0.3572 0.2717 0.044 Uiso 1 1 calc R . .
C37 C 0.4196(5) 0.2762(5) 0.3349(3) 0.0510(19) Uani 1 1 d . . .
H37A H 0.4085 0.2168 0.3371 0.076 Uiso 1 1 calc R . .
H37B H 0.3520 0.3048 0.3376 0.076 Uiso 1 1 calc R . .
H37C H 0.4755 0.2935 0.3658 0.076 Uiso 1 1 calc R . .
C38 C 0.4218(5) 0.0608(4) 0.1331(2) 0.0321(15) Uani 1 1 d . . .
H38A H 0.4790 0.0217 0.1491 0.038 Uiso 1 1 calc R . .
H38B H 0.3969 0.0460 0.0935 0.038 Uiso 1 1 calc R . .
C39 C 0.3300(5) 0.0566(4) 0.1651(3) 0.0479(18) Uani 1 1 d . . .
H39A H 0.2943 0.0025 0.1583 0.058 Uiso 1 1 calc R . .
H39B H 0.2766 0.0994 0.1507 0.058 Uiso 1 1 calc R . .
C40 C 0.3639(7) 0.0685(5) 0.2272(3) 0.075(3) Uani 1 1 d . . .
H40A H 0.4235 0.0311 0.2410 0.112 Uiso 1 1 calc R . .
H40B H 0.3028 0.0568 0.2464 0.112 Uiso 1 1 calc R . .
H40C H 0.3876 0.1253 0.2347 0.112 Uiso 1 1 calc R . .
C41 C 0.8569(5) 0.5136(4) 0.0610(3) 0.0371(16) Uani 1 1 d . . .
C42 C 0.8249(6) 0.5146(5) -0.0024(3) 0.066(2) Uani 1 1 d . . .
H42A H 0.8049 0.4591 -0.0158 0.099 Uiso 1 1 calc R . .
H42B H 0.8859 0.5339 -0.0194 0.099 Uiso 1 1 calc R . .
H42C H 0.7634 0.5516 -0.0129 0.099 Uiso 1 1 calc R . .
C43 C 0.8963(6) 0.6020(5) 0.0789(4) 0.067(2) Uani 1 1 d . . .
H43A H 0.8356 0.6404 0.0711 0.100 Uiso 1 1 calc R . .
H43B H 0.9530 0.6186 0.0579 0.100 Uiso 1 1 calc R . .
H43C H 0.9249 0.6027 0.1191 0.100 Uiso 1 1 calc R . .
C44 C 0.9512(5) 0.4556(4) 0.0777(3) 0.055(2) Uani 1 1 d . . .
H44A H 0.9786 0.4615 0.1178 0.082 Uiso 1 1 calc R . .
H44B H 1.0087 0.4688 0.0563 0.082 Uiso 1 1 calc R . .
H44C H 0.9273 0.3989 0.0698 0.082 Uiso 1 1 calc R . .
C45 C 1.0593(4) 0.2565(4) 0.2427(3) 0.0353(15) Uani 1 1 d . . .
C46 C 1.0870(5) 0.2219(6) 0.1870(3) 0.075(2) Uani 1 1 d . . .
H46A H 1.1649 0.2263 0.1873 0.113 Uiso 1 1 calc R . .
H46B H 1.0485 0.2534 0.1555 0.113 Uiso 1 1 calc R . .
H46C H 1.0653 0.1641 0.1831 0.113 Uiso 1 1 calc R . .
C47 C 1.1175(5) 0.3382(5) 0.2517(4) 0.070(3) Uani 1 1 d . . .
H47A H 1.1118 0.3592 0.2890 0.104 Uiso 1 1 calc R . .
H47B H 1.0846 0.3774 0.2233 0.104 Uiso 1 1 calc R . .
H47C H 1.1937 0.3307 0.2487 0.104 Uiso 1 1 calc R . .
C48 C 1.1007(6) 0.2015(6) 0.2898(4) 0.090(3) Uani 1 1 d . . .
H48A H 1.0883 0.2266 0.3250 0.135 Uiso 1 1 calc R . .
H48B H 1.1782 0.1928 0.2911 0.135 Uiso 1 1 calc R . .
H48C H 1.0630 0.1487 0.2847 0.135 Uiso 1 1 calc R . .
C49 C 0.8019(5) 0.1777(4) 0.0063(2) 0.0454(18) Uani 1 1 d D . .
C50 C 0.7933(10) 0.2691(6) -0.0168(6) 0.065(5) Uani 0.596(13) 1 d PDU A 1
H50A H 0.8545 0.2806 -0.0360 0.098 Uiso 0.596(13) 1 calc PR A 1
H50B H 0.7943 0.3074 0.0145 0.098 Uiso 0.596(13) 1 calc PR A 1
H50C H 0.7258 0.2756 -0.0431 0.098 Uiso 0.596(13) 1 calc PR A 1
C51 C 0.9155(7) 0.1747(8) 0.0421(5) 0.040(3) Uani 0.596(13) 1 d PDU A 1
H51A H 0.9270 0.1208 0.0601 0.060 Uiso 0.596(13) 1 calc PR A 1
H51B H 0.9215 0.2175 0.0709 0.060 Uiso 0.596(13) 1 calc PR A 1
H51C H 0.9700 0.1839 0.0182 0.060 Uiso 0.596(13) 1 calc PR A 1
C52 C 0.7912(9) 0.1219(8) -0.0421(5) 0.058(4) Uani 0.596(13) 1 d PDU A 1
H52A H 0.8482 0.1336 -0.0641 0.087 Uiso 0.596(13) 1 calc PR A 1
H52B H 0.7206 0.1300 -0.0655 0.087 Uiso 0.596(13) 1 calc PR A 1
H52C H 0.7976 0.0650 -0.0289 0.087 Uiso 0.596(13) 1 calc PR A 1
C50' C 0.7655(14) 0.2142(13) -0.0516(6) 0.077(7) Uani 0.404(13) 1 d PDU A 2
H50D H 0.7030 0.1836 -0.0708 0.115 Uiso 0.404(13) 1 calc PR A 2
H50E H 0.8245 0.2106 -0.0734 0.115 Uiso 0.404(13) 1 calc PR A 2
H50F H 0.7456 0.2719 -0.0480 0.115 Uiso 0.404(13) 1 calc PR A 2
C51' C 0.9062(13) 0.2159(13) 0.0347(9) 0.075(8) Uani 0.404(13) 1 d PDU A 2
H51D H 0.9252 0.1935 0.0726 0.113 Uiso 0.404(13) 1 calc PR A 2
H51E H 0.8974 0.2755 0.0368 0.113 Uiso 0.404(13) 1 calc PR A 2
H51F H 0.9638 0.2033 0.0132 0.113 Uiso 0.404(13) 1 calc PR A 2
C52' C 0.8269(14) 0.0847(6) -0.0046(8) 0.053(6) Uani 0.404(13) 1 d PDU A 2
H52D H 0.8523 0.0573 0.0312 0.079 Uiso 0.404(13) 1 calc PR A 2
H52E H 0.8828 0.0813 -0.0283 0.079 Uiso 0.404(13) 1 calc PR A 2
H52F H 0.7612 0.0576 -0.0234 0.079 Uiso 0.404(13) 1 calc PR A 2
C53 C 0.1247(4) 0.2806(3) 0.4969(2) 0.0237(13) Uani 1 1 d . . .
C54 C 0.0772(4) 0.3470(3) 0.4666(2) 0.0251(13) Uani 1 1 d . . .
C55 C -0.0134(5) 0.3300(3) 0.4256(2) 0.0292(14) Uani 1 1 d . . .
C56 C -0.0518(5) 0.2512(4) 0.4145(2) 0.0275(14) Uani 1 1 d . . .
C57 C -0.0016(4) 0.1873(3) 0.4478(2) 0.0273(14) Uani 1 1 d . . .
H57 H -0.0284 0.1329 0.4416 0.033 Uiso 1 1 calc R . .
C58 C 0.0858(4) 0.2012(3) 0.4894(2) 0.0240(13) Uani 1 1 d . . .
C59 C 0.1330(5) 0.1337(3) 0.5293(2) 0.0270(14) Uani 1 1 d . . .
H59A H 0.1085 0.0797 0.5132 0.032 Uiso 1 1 calc R . .
H59B H 0.2127 0.1353 0.5335 0.032 Uiso 1 1 calc R . .
C60 C 0.1759(4) 0.1531(3) 0.6350(2) 0.0233(13) Uani 1 1 d . . .
C61 C 0.0999(5) 0.1424(3) 0.5865(2) 0.0224(13) Uani 1 1 d . . .
C62 C -0.0088(4) 0.1374(3) 0.5914(2) 0.0228(13) Uani 1 1 d . . .
H62 H -0.0605 0.1303 0.5585 0.027 Uiso 1 1 calc R . .
C63 C -0.0449(5) 0.1426(3) 0.6433(2) 0.0259(13) Uani 1 1 d . . .
C64 C 0.0341(5) 0.1592(3) 0.6896(2) 0.0268(14) Uani 1 1 d . . .
H64 H 0.0120 0.1653 0.7250 0.032 Uiso 1 1 calc R . .
C65 C 0.1427(4) 0.1673(3) 0.6867(2) 0.0229(13) Uani 1 1 d . . .
C66 C 0.2224(4) 0.1941(3) 0.7386(2) 0.0264(14) Uani 1 1 d . . .
H66A H 0.2179 0.1563 0.7701 0.032 Uiso 1 1 calc R . .
H66B H 0.2970 0.1925 0.7304 0.032 Uiso 1 1 calc R . .
C67 C 0.2269(5) 0.3475(4) 0.7258(2) 0.0282(14) Uani 1 1 d . . .
C68 C 0.1944(5) 0.2803(4) 0.7541(2) 0.0277(14) Uani 1 1 d . . .
C69 C 0.1265(4) 0.2947(4) 0.7932(2) 0.0311(14) Uani 1 1 d . . .
H69 H 0.1052 0.2495 0.8136 0.037 Uiso 1 1 calc R . .
C70 C 0.0885(4) 0.3728(4) 0.8035(2) 0.0286(14) Uani 1 1 d . . .
C71 C 0.1179(4) 0.4369(3) 0.7720(2) 0.0278(14) Uani 1 1 d . . .
H71 H 0.0911 0.4902 0.7777 0.033 Uiso 1 1 calc R . .
C72 C 0.1853(4) 0.4266(4) 0.7321(2) 0.0274(13) Uani 1 1 d . . .
C73 C 0.2020(5) 0.4957(4) 0.6929(2) 0.0310(15) Uani 1 1 d . . .
H73A H 0.2769 0.4944 0.6851 0.037 Uiso 1 1 calc R . .
H73B H 0.1903 0.5491 0.7104 0.037 Uiso 1 1 calc R . .
C74 C 0.1559(5) 0.4757(3) 0.5868(2) 0.0287(14) Uani 1 1 d . . .
C75 C 0.1223(5) 0.4861(3) 0.6380(2) 0.0265(14) Uani 1 1 d . . .
C76 C 0.0110(5) 0.4839(3) 0.6403(2) 0.0250(14) Uani 1 1 d . . .
H76 H -0.0128 0.4940 0.6749 0.030 Uiso 1 1 calc R . .
C77 C -0.0652(5) 0.4673(3) 0.5930(2) 0.0292(14) Uani 1 1 d . . .
C78 C -0.0265(5) 0.4502(3) 0.5434(2) 0.0294(14) Uani 1 1 d . . .
H78 H -0.0765 0.4351 0.5111 0.035 Uiso 1 1 calc R . .
C79 C 0.0820(5) 0.4545(3) 0.5395(2) 0.0274(14) Uani 1 1 d . . .
C80 C 0.1166(5) 0.4325(3) 0.4837(2) 0.0301(14) Uani 1 1 d . . .
H80A H 0.0857 0.4725 0.4546 0.036 Uiso 1 1 calc R . .
H80B H 0.1962 0.4348 0.4875 0.036 Uiso 1 1 calc R . .
C81 C 0.3144(4) 0.2854(4) 0.5169(3) 0.0396(16) Uani 1 1 d . . .
H81A H 0.3173 0.3244 0.4859 0.047 Uiso 1 1 calc R . .
H81B H 0.3196 0.2289 0.5025 0.047 Uiso 1 1 calc R . .
C82 C 0.4072(5) 0.3017(4) 0.5643(3) 0.0427(17) Uani 1 1 d . . .
H82A H 0.4011 0.2648 0.5961 0.051 Uiso 1 1 calc R . .
H82B H 0.4032 0.3591 0.5773 0.051 Uiso 1 1 calc R . .
C83 C 0.5161(6) 0.2876(5) 0.5451(4) 0.081(3) Uani 1 1 d . . .
H83A H 0.5237 0.2294 0.5363 0.122 Uiso 1 1 calc R . .
H83B H 0.5746 0.3038 0.5750 0.122 Uiso 1 1 calc R . .
H83C H 0.5197 0.3207 0.5116 0.122 Uiso 1 1 calc R . .
C84 C 0.3280(4) 0.0719(3) 0.6307(2) 0.0326(15) Uani 1 1 d . . .
H84A H 0.2788 0.0379 0.6038 0.039 Uiso 1 1 calc R . .
H84B H 0.3326 0.0469 0.6682 0.039 Uiso 1 1 calc R . .
C85 C 0.4377(5) 0.0729(4) 0.6141(3) 0.0392(16) Uani 1 1 d . . .
H85A H 0.4872 0.1058 0.6415 0.047 Uiso 1 1 calc R . .
H85B H 0.4333 0.0993 0.5770 0.047 Uiso 1 1 calc R . .
C86 C 0.4826(5) -0.0127(4) 0.6116(3) 0.056(2) Uani 1 1 d . . .
H86A H 0.4818 -0.0406 0.6474 0.083 Uiso 1 1 calc R . .
H86B H 0.5569 -0.0096 0.6043 0.083 Uiso 1 1 calc R . .
H86C H 0.4383 -0.0436 0.5815 0.083 Uiso 1 1 calc R . .
C87 C 0.4077(5) 0.3638(4) 0.7101(3) 0.0407(16) Uani 1 1 d . . .
H87A H 0.4049 0.4093 0.7369 0.049 Uiso 1 1 calc R . .
H87B H 0.4421 0.3848 0.6789 0.049 Uiso 1 1 calc R . .
C88 C 0.4741(5) 0.2952(4) 0.7387(3) 0.0493(18) Uani 1 1 d . . .
H88A H 0.4771 0.2495 0.7121 0.059 Uiso 1 1 calc R . .
H88B H 0.4405 0.2745 0.7702 0.059 Uiso 1 1 calc R . .
C89 C 0.5909(5) 0.3266(5) 0.7612(3) 0.068(2) Uani 1 1 d . . .
H89A H 0.6166 0.3600 0.7324 0.102 Uiso 1 1 calc R . .
H89B H 0.6391 0.2795 0.7705 0.102 Uiso 1 1 calc R . .
H89C H 0.5902 0.3599 0.7949 0.102 Uiso 1 1 calc R . .
C90 C 0.2987(5) 0.5646(4) 0.5775(3) 0.0476(18) Uani 1 1 d D . .
H90A H 0.2827 0.5974 0.6095 0.057 Uiso 1 1 calc R . .
H90B H 0.2581 0.5885 0.5427 0.057 Uiso 1 1 calc R . .
C91 C 0.4181(6) 0.5678(6) 0.5756(4) 0.073(3) Uani 1 1 d D . .
H91A H 0.4422 0.6257 0.5796 0.087 Uiso 1 1 calc R . .
H91B H 0.4568 0.5370 0.6080 0.087 Uiso 1 1 calc R . .
C92 C 0.4468(7) 0.5362(8) 0.5273(4) 0.117(4) Uani 1 1 d . . .
H92A H 0.4229 0.4789 0.5227 0.176 Uiso 1 1 calc R . .
H92B H 0.5253 0.5387 0.5298 0.176 Uiso 1 1 calc R . .
H92C H 0.4124 0.5684 0.4950 0.176 Uiso 1 1 calc R . .
C93 C -0.1630(5) 0.1285(4) 0.6489(2) 0.0337(15) Uani 1 1 d . . .
C94 C -0.1714(6) 0.0383(4) 0.6665(3) 0.0485(19) Uani 1 1 d . . .
H94A H -0.2452 0.0268 0.6725 0.073 Uiso 1 1 calc R . .
H94B H -0.1212 0.0283 0.7014 0.073 Uiso 1 1 calc R . .
H94C H -0.1531 0.0023 0.6370 0.073 Uiso 1 1 calc R . .
C95 C -0.1953(5) 0.1830(4) 0.6953(3) 0.0412(16) Uani 1 1 d . . .
H95A H -0.1884 0.2409 0.6856 0.062 Uiso 1 1 calc R . .
H95B H -0.1480 0.1713 0.7308 0.062 Uiso 1 1 calc R . .
H95C H -0.2703 0.1715 0.6992 0.062 Uiso 1 1 calc R . .
C96 C -0.2393(5) 0.1440(5) 0.5943(3) 0.062(2) Uani 1 1 d . . .
H96A H -0.2267 0.1029 0.5665 0.093 Uiso 1 1 calc R . .
H96B H -0.2263 0.1990 0.5804 0.093 Uiso 1 1 calc R . .
H96C H -0.3140 0.1401 0.6008 0.093 Uiso 1 1 calc R . .
C97 C 0.0155(5) 0.3843(4) 0.8485(2) 0.0338(15) Uani 1 1 d . . .
C98 C -0.0893(6) 0.3332(6) 0.8319(3) 0.081(3) Uani 1 1 d . . .
H98A H -0.0708 0.2750 0.8294 0.122 Uiso 1 1 calc R . .
H98B H -0.1274 0.3520 0.7955 0.122 Uiso 1 1 calc R . .
H98C H -0.1359 0.3404 0.8603 0.122 Uiso 1 1 calc R . .
C99 C 0.0726(6) 0.3580(6) 0.9043(3) 0.073(3) Uani 1 1 d . . .
H99A H 0.1382 0.3910 0.9146 0.109 Uiso 1 1 calc R . .
H99B H 0.0921 0.2999 0.9029 0.109 Uiso 1 1 calc R . .
H99C H 0.0253 0.3659 0.9322 0.109 Uiso 1 1 calc R . .
C100 C -0.0246(7) 0.4722(5) 0.8510(3) 0.069(2) Uani 1 1 d . . .
H10A H 0.0367 0.5088 0.8631 0.104 Uiso 1 1 calc R . .
H10B H -0.0752 0.4756 0.8777 0.104 Uiso 1 1 calc R . .
H10C H -0.0613 0.4890 0.8138 0.104 Uiso 1 1 calc R . .
C101 C -0.1856(5) 0.4636(4) 0.5967(2) 0.0403(16) Uani 1 1 d . . .
C102 C -0.2048(6) 0.4060(7) 0.6424(4) 0.105(4) Uani 1 1 d . . .
H10D H -0.1758 0.3517 0.6358 0.157 Uiso 1 1 calc R . .
H10E H -0.2825 0.4016 0.6427 0.157 Uiso 1 1 calc R . .
H10F H -0.1688 0.4272 0.6786 0.157 Uiso 1 1 calc R . .
C103 C -0.2249(6) 0.5517(5) 0.6083(3) 0.068(2) Uani 1 1 d . . .
H10G H -0.1800 0.5738 0.6419 0.102 Uiso 1 1 calc R . .
H10H H -0.3002 0.5494 0.6141 0.102 Uiso 1 1 calc R . .
H10I H -0.2192 0.5872 0.5763 0.102 Uiso 1 1 calc R . .
C104 C -0.2559(5) 0.4384(5) 0.5418(3) 0.072(3) Uani 1 1 d . . .
H10J H -0.2436 0.3803 0.5343 0.109 Uiso 1 1 calc R . .
H10K H -0.2373 0.4719 0.5112 0.109 Uiso 1 1 calc R . .
H10L H -0.3320 0.4468 0.5447 0.109 Uiso 1 1 calc R . .

loop_
_atom_site_aniso_label
_atom_site_aniso_U_11
_atom_site_aniso_U_22
_atom_site_aniso_U_33
_atom_site_aniso_U_23
_atom_site_aniso_U_13
_atom_site_aniso_U_12
Br1 0.0466(4) 0.0292(3) 0.0238(3) -0.0036(3) -0.0035(3) -0.0001(3)
Br2 0.0601(4) 0.0311(4) 0.0270(3) 0.0003(3) -0.0106(3) 0.0076(3)
N1 0.040(3) 0.030(3) 0.017(3) 0.001(2) -0.001(2) -0.005(2)
N2 0.042(3) 0.038(4) 0.028(3) 0.001(3) -0.010(2) -0.004(3)
O1 0.025(2) 0.032(2) 0.0186(19) 0.0028(17) 0.0050(17) -0.0012(17)
O2 0.027(2) 0.024(2) 0.025(2) -0.0018(18) 0.0066(17) 0.0026(17)
O3 0.023(2) 0.038(2) 0.020(2) 0.0016(18) 0.0025(16) 0.0027(18)
O4 0.029(2) 0.023(2) 0.021(2) 0.0031(17) 0.0060(17) 0.0020(17)
O5 0.024(2) 0.032(2) 0.025(2) 0.0017(18) -0.0017(17) -0.0035(17)
O6 0.027(2) 0.025(2) 0.028(2) 0.0019(19) 0.0047(17) -0.0029(18)
O7 0.029(2) 0.037(2) 0.023(2) -0.0017(19) 0.0067(18) -0.0037(19)
O8 0.032(2) 0.033(3) 0.032(2) 0.000(2) 0.0025(19) -0.007(2)
C1 0.020(3) 0.024(3) 0.016(3) 0.005(2) 0.004(2) 0.000(2)
C2 0.023(3) 0.024(3) 0.024(3) 0.000(3) 0.002(2) 0.004(2)
C3 0.031(3) 0.024(3) 0.023(3) -0.002(2) -0.002(2) -0.003(3)
C4 0.029(3) 0.025(3) 0.025(3) 0.005(3) -0.002(3) -0.003(3)
C5 0.027(3) 0.017(3) 0.026(3) -0.002(2) 0.000(2) 0.005(2)
C6 0.018(3) 0.027(3) 0.021(3) 0.001(3) 0.002(2) -0.003(2)
C7 0.031(3) 0.019(3) 0.020(3) 0.004(2) 0.005(2) 0.001(2)
C8 0.025(3) 0.022(3) 0.027(3) 0.004(3) 0.010(3) 0.001(3)
C9 0.021(3) 0.018(3) 0.031(3) 0.000(3) 0.002(3) -0.001(2)
C10 0.024(3) 0.025(3) 0.025(3) 0.001(3) 0.006(3) 0.003(2)
C11 0.029(3) 0.027(3) 0.035(3) 0.006(3) 0.015(3) 0.006(3)
C12 0.021(3) 0.026(3) 0.032(3) -0.001(3) 0.000(3) -0.001(3)
C13 0.024(3) 0.022(3) 0.024(3) -0.006(3) 0.000(2) 0.000(2)
C14 0.027(3) 0.026(4) 0.028(3) -0.001(3) 0.003(2) -0.001(3)
C15 0.026(3) 0.033(4) 0.017(3) 0.000(3) -0.002(2) 0.003(3)
C16 0.035(4) 0.025(3) 0.015(3) -0.002(2) -0.002(2) 0.001(3)
C17 0.028(3) 0.031(3) 0.027(3) 0.001(3) 0.002(3) -0.003(3)
C18 0.024(3) 0.032(3) 0.023(3) 0.003(3) 0.000(2) 0.004(3)
C19 0.038(4) 0.020(3) 0.024(3) 0.003(2) 0.002(3) 0.009(3)
C20 0.027(3) 0.028(3) 0.018(3) 0.003(3) 0.003(2) -0.004(3)
C21 0.027(3) 0.030(4) 0.022(3) 0.005(3) -0.001(2) 0.003(3)
C22 0.024(3) 0.016(3) 0.022(3) -0.008(2) 0.002(2) 0.001(2)
C23 0.025(3) 0.012(3) 0.026(3) -0.001(2) 0.000(2) 0.005(2)
C24 0.023(3) 0.027(3) 0.027(3) 0.000(3) 0.002(3) -0.003(3)
C25 0.029(3) 0.020(3) 0.028(3) 0.001(3) 0.007(3) -0.001(2)
C26 0.042(4) 0.010(3) 0.025(3) -0.001(2) 0.000(3) -0.004(2)
C27 0.021(3) 0.014(3) 0.020(3) -0.001(2) 0.008(2) -0.001(2)
C28 0.023(3) 0.026(3) 0.024(3) -0.001(2) 0.003(2) 0.001(2)
C29 0.034(4) 0.034(4) 0.021(3) 0.002(3) 0.013(3) 0.000(3)
C30 0.039(4) 0.028(3) 0.031(3) -0.001(3) 0.006(3) 0.002(3)
C31 0.024(3) 0.054(4) 0.044(4) 0.003(3) 0.006(3) 0.003(3)
C32 0.041(4) 0.035(4) 0.044(4) -0.012(3) 0.011(3) 0.001(3)
C33 0.046(4) 0.054(4) 0.031(3) -0.012(3) 0.006(3) 0.012(3)
C34 0.046(4) 0.068(5) 0.048(4) -0.020(4) 0.012(3) 0.006(4)
C35 0.037(4) 0.041(4) 0.027(3) 0.004(3) 0.004(3) 0.006(3)
C36 0.039(4) 0.038(4) 0.033(4) -0.002(3) 0.005(3) 0.000(3)
C37 0.043(4) 0.074(5) 0.037(4) 0.002(4) 0.010(3) -0.001(4)
C38 0.035(4) 0.028(3) 0.031(3) 0.003(3) 0.000(3) -0.006(3)
C39 0.040(4) 0.040(4) 0.068(5) 0.004(4) 0.022(4) -0.004(3)
C40 0.109(7) 0.061(5) 0.066(5) 0.001(4) 0.052(5) -0.003(5)
C41 0.032(4) 0.039(4) 0.043(4) 0.003(3) 0.015(3) 0.003(3)
C42 0.052(5) 0.100(7) 0.049(4) 0.011(5) 0.019(4) 0.010(4)
C43 0.054(5) 0.055(5) 0.104(7) 0.001(5) 0.049(5) -0.015(4)
C44 0.034(4) 0.060(5) 0.077(5) 0.020(4) 0.027(4) 0.017(3)
C45 0.024(3) 0.037(4) 0.040(4) -0.008(3) -0.007(3) 0.007(3)
C46 0.042(4) 0.110(7) 0.078(5) -0.036(6) 0.025(4) -0.002(5)
C47 0.027(4) 0.052(5) 0.124(7) 0.008(5) -0.005(4) -0.004(3)
C48 0.034(4) 0.134(9) 0.099(7) 0.056(6) 0.004(4) 0.007(5)
C49 0.031(4) 0.067(5) 0.039(4) -0.001(4) 0.008(3) -0.006(3)
C50 0.063(7) 0.067(8) 0.070(8) 0.025(6) 0.025(6) -0.011(6)
C51 0.031(6) 0.041(7) 0.052(6) -0.011(6) 0.022(5) -0.019(5)
C52 0.042(6) 0.087(8) 0.048(7) -0.040(6) 0.019(5) -0.025(6)
C50' 0.075(10) 0.094(11) 0.070(10) 0.019(9) 0.034(8) -0.002(8)
C51' 0.072(11) 0.078(11) 0.078(11) 0.001(9) 0.017(8) -0.024(9)
C52' 0.042(8) 0.066(9) 0.054(9) 0.005(7) 0.022(7) -0.006(7)
C53 0.025(3) 0.025(3) 0.020(3) 0.000(2) 0.000(2) 0.000(2)
C54 0.032(3) 0.025(3) 0.019(3) -0.003(2) 0.007(2) 0.003(3)
C55 0.043(4) 0.024(3) 0.019(3) 0.000(3) 0.001(3) 0.004(3)
C56 0.028(3) 0.032(4) 0.022(3) -0.002(3) 0.005(3) -0.001(3)
C57 0.025(3) 0.029(3) 0.027(3) -0.004(3) 0.001(2) -0.004(2)
C58 0.031(3) 0.019(3) 0.022(3) -0.002(2) 0.005(2) 0.004(2)
C59 0.034(3) 0.023(3) 0.022(3) -0.002(3) -0.001(2) 0.000(3)
C60 0.024(3) 0.015(3) 0.031(3) 0.002(3) 0.006(3) -0.003(2)
C61 0.031(3) 0.017(3) 0.019(3) 0.001(2) 0.003(2) -0.001(2)
C62 0.026(3) 0.020(3) 0.021(3) 0.002(2) 0.000(2) 0.001(2)
C63 0.038(4) 0.018(3) 0.022(3) -0.002(2) 0.006(3) -0.003(3)
C64 0.035(4) 0.026(3) 0.020(3) 0.002(3) 0.006(3) 0.004(3)
C65 0.032(3) 0.017(3) 0.020(3) -0.001(2) 0.004(2) -0.002(3)
C66 0.031(3) 0.031(4) 0.017(3) 0.005(2) 0.001(2) -0.002(3)
C67 0.036(4) 0.034(4) 0.015(3) 0.003(3) 0.005(3) -0.002(3)
C68 0.031(3) 0.027(3) 0.024(3) -0.001(3) 0.001(3) -0.005(3)
C69 0.033(3) 0.036(4) 0.022(3) 0.001(3) -0.004(3) -0.007(3)
C70 0.027(3) 0.033(4) 0.022(3) -0.006(3) -0.004(3) -0.005(3)
C71 0.030(3) 0.025(3) 0.025(3) -0.006(3) -0.004(3) -0.003(3)
C72 0.032(3) 0.030(3) 0.017(3) -0.003(3) -0.003(2) -0.008(3)
C73 0.044(4) 0.022(3) 0.024(3) 0.001(3) -0.001(3) -0.004(3)
C74 0.031(4) 0.022(3) 0.033(3) 0.001(3) 0.005(3) -0.001(3)
C75 0.039(4) 0.014(3) 0.025(3) -0.003(3) 0.003(3) 0.002(3)
C76 0.035(4) 0.020(3) 0.022(3) -0.004(3) 0.010(3) -0.004(3)
C77 0.040(4) 0.016(3) 0.031(3) 0.003(3) 0.001(3) -0.004(3)
C78 0.039(4) 0.014(3) 0.033(3) 0.001(3) -0.003(3) -0.003(3)
C79 0.040(4) 0.022(3) 0.016(3) -0.003(2) -0.006(3) 0.000(3)
C80 0.044(4) 0.021(3) 0.023(3) 0.000(3) 0.001(3) -0.005(3)
C81 0.028(4) 0.042(4) 0.047(4) 0.002(3) 0.004(3) -0.003(3)
C82 0.027(4) 0.041(4) 0.056(4) 0.014(3) -0.006(3) -0.009(3)
C83 0.035(5) 0.074(6) 0.129(8) 0.011(6) -0.002(5) -0.013(4)
C84 0.033(4) 0.029(3) 0.032(3) 0.004(3) -0.004(3) 0.009(3)
C85 0.028(4) 0.039(4) 0.050(4) -0.001(3) 0.005(3) 0.005(3)
C86 0.040(4) 0.055(5) 0.072(5) -0.004(4) 0.011(4) 0.015(4)
C87 0.031(4) 0.052(4) 0.042(4) 0.010(3) 0.014(3) 0.003(3)
C88 0.054(5) 0.043(4) 0.048(4) -0.007(3) 0.002(3) 0.000(3)
C89 0.038(4) 0.076(6) 0.086(6) -0.007(5) -0.005(4) -0.001(4)
C90 0.044(4) 0.048(4) 0.051(4) 0.010(4) 0.007(3) -0.009(3)
C91 0.061(6) 0.084(7) 0.083(6) -0.006(5) 0.038(5) -0.018(5)
C92 0.061(7) 0.168(12) 0.117(9) 0.042(9) 0.000(6) 0.027(7)
C93 0.029(4) 0.041(4) 0.032(3) -0.004(3) 0.009(3) -0.002(3)
C94 0.046(4) 0.037(4) 0.069(5) -0.003(4) 0.028(4) -0.003(3)
C95 0.038(4) 0.042(4) 0.046(4) -0.006(3) 0.017(3) 0.001(3)
C96 0.024(4) 0.121(7) 0.038(4) 0.008(4) -0.005(3) 0.003(4)
C97 0.040(4) 0.033(4) 0.033(3) 0.001(3) 0.019(3) -0.002(3)
C98 0.067(6) 0.124(8) 0.057(5) -0.022(5) 0.026(4) -0.026(5)
C99 0.082(6) 0.112(7) 0.027(4) 0.003(4) 0.015(4) 0.028(5)
C100 0.085(6) 0.068(6) 0.059(5) 0.007(4) 0.026(4) 0.026(5)
C101 0.038(4) 0.051(4) 0.032(3) 0.003(3) 0.007(3) -0.019(3)
C102 0.039(5) 0.155(10) 0.120(8) 0.075(8) 0.013(5) -0.015(6)
C103 0.053(5) 0.074(6) 0.077(6) -0.021(5) 0.009(4) -0.001(4)
C104 0.044(5) 0.103(7) 0.066(5) -0.016(5) -0.002(4) -0.024(5)

loop_
_atom_type_symbol
_atom_type_description
_atom_type_scat_dispersion_real
_atom_type_scat_dispersion_imag
_atom_type_scat_source
C C 0.0033 0.0016 'International Tables Vol C Tables 4.2.6.8 and 6.1.1.4'
H H 0.0000 0.0000 'International Tables Vol C Tables 4.2.6.8 and 6.1.1.4'
N N 0.0061 0.0033 'International Tables Vol C Tables 4.2.6.8 and 6.1.1.4'
O O 0.0106 0.0060 'International Tables Vol C Tables 4.2.6.8 and 6.1.1.4'
Br Br -0.2901 2.4595 'International Tables Vol C Tables 4.2.6.8 and 6.1.1.4'

loop_
_geom_angle_atom_site_label_1
_geom_angle_atom_site_label_2
_geom_angle_atom_site_label_3
_geom_angle
C4 N1 H1A 115(4)
C4 N1 H1B 105(4)
H1A N1 H1B 109.3(17)
C56 N2 H2A 118(4)
C56 N2 H2B 115(4)
H2A N2 H2B 109.7(17)
C1 O1 C29 120.3(4)
C8 O2 C32 110.8(4)
C15 O3 C35 111.3(4)
C22 O4 C38 112.1(4)
C53 O5 C81 112.3(4)
C60 O6 C84 112.0(4)
C67 O7 C87 113.3(4)
C74 O8 C90 112.4(4)
O1 C1 C6 120.3(5)
O1 C1 C2 117.7(5)
C6 C1 C2 121.8(5)
C3 C2 C1 117.4(5)
C3 C2 C28 124.6(5)
C1 C2 C28 117.9(5)
C4 C3 C2 121.7(5)
C4 C3 Br1 118.7(4)
C2 C3 Br1 119.6(4)
C5 C4 C3 118.6(5)
C5 C4 N1 119.7(5)
C3 C4 N1 121.6(5)
C4 C5 C6 121.4(5)
C4 C5 H5 119.3
C6 C5 H5 119.3
C1 C6 C5 118.6(5)
C1 C6 C7 120.4(4)
C5 C6 C7 121.0(5)
C9 C7 C6 112.4(4)
C9 C7 H7A 109.1
C6 C7 H7A 109.1
C9 C7 H7B 109.1
C6 C7 H7B 109.1
H7A C7 H7B 107.9
C13 C8 C9 121.6(5)
C13 C8 O2 119.4(5)
C9 C8 O2 119.0(5)
C10 C9 C8 118.3(5)
C10 C9 C7 120.1(5)
C8 C9 C7 121.6(5)
C9 C10 C11 122.1(5)
C9 C10 H10 119.0
C11 C10 H10 119.0
C10 C11 C12 117.4(5)
C10 C11 C41 123.6(5)
C12 C11 C41 118.7(5)
C13 C12 C11 122.0(5)
C13 C12 H12 119.0
C11 C12 H12 119.0
C12 C13 C8 118.3(5)
C12 C13 C14 119.2(5)
C8 C13 C14 122.1(5)
C16 C14 C13 108.2(4)
C16 C14 H14A 110.1
C13 C14 H14A 110.1
C16 C14 H14B 110.1
C13 C14 H14B 110.1
H14A C14 H14B 108.4
O3 C15 C20 120.1(5)
O3 C15 C16 119.0(5)
C20 C15 C16 120.9(5)
C17 C16 C15 118.7(5)
C17 C16 C14 120.6(5)
C15 C16 C14 120.5(5)
C16 C17 C18 121.9(5)
C16 C17 H17 119.0
C18 C17 H17 119.0
C19 C18 C17 116.5(5)
C19 C18 C45 121.9(5)
C17 C18 C45 121.6(5)
C20 C19 C18 124.1(5)
C20 C19 H19 117.9
C18 C19 H19 117.9
C19 C20 C15 117.7(5)
C19 C20 C21 121.7(5)
C15 C20 C21 120.2(5)
C23 C21 C20 109.0(4)
C23 C21 H21A 109.9
C20 C21 H21A 109.9
C23 C21 H21B 109.9
C20 C21 H21B 109.9
H21A C21 H21B 108.3
C23 C22 O4 120.1(5)
C23 C22 C27 120.9(5)
O4 C22 C27 119.0(5)
C22 C23 C24 118.2(5)
C22 C23 C21 121.4(5)
C24 C23 C21 120.1(5)
C25 C24 C23 122.9(5)
C25 C24 H24 118.6
C23 C24 H24 118.6
C24 C25 C26 117.0(5)
C24 C25 C49 122.4(5)
C26 C25 C49 120.6(5)
C27 C26 C25 123.0(5)
C27 C26 H26 118.5
C25 C26 H26 118.5
C26 C27 C22 118.0(5)
C26 C27 C28 119.6(5)
C22 C27 C28 122.2(5)
C2 C28 C27 110.1(4)
C2 C28 H28A 109.6
C27 C28 H28A 109.6
C2 C28 H28B 109.6
C27 C28 H28B 109.6
H28A C28 H28B 108.2
O1 C29 C30 117.9(4)
O1 C29 H29A 107.8
C30 C29 H29A 107.8
O1 C29 H29B 107.8
C30 C29 H29B 107.8
H29A C29 H29B 107.2
C31 C30 C29 115.4(5)
C31 C30 H30A 108.4
C29 C30 H30A 108.4
C31 C30 H30B 108.4
C29 C30 H30B 108.4
H30A C30 H30B 107.5
C30 C31 H31A 109.5
C30 C31 H31B 109.5
H31A C31 H31B 109.5
C30 C31 H31C 109.5
H31A C31 H31C 109.5
H31B C31 H31C 109.5
O2 C32 C33 109.8(5)
O2 C32 H32A 109.7
C33 C32 H32A 109.7
O2 C32 H32B 109.7
C33 C32 H32B 109.7
H32A C32 H32B 108.2
C32 C33 C34 114.8(5)
C32 C33 H33A 108.6
C34 C33 H33A 108.6
C32 C33 H33B 108.6
C34 C33 H33B 108.6
H33A C33 H33B 107.6
C33 C34 H34A 109.5
C33 C34 H34B 109.5
H34A C34 H34B 109.5
C33 C34 H34C 109.5
H34A C34 H34C 109.5
H34B C34 H34C 109.5
O3 C35 C36 109.9(4)
O3 C35 H35A 109.7
C36 C35 H35A 109.7
O3 C35 H35B 109.7
C36 C35 H35B 109.7
H35A C35 H35B 108.2
C35 C36 C37 110.2(5)
C35 C36 H36A 109.6
C37 C36 H36A 109.6
C35 C36 H36B 109.6
C37 C36 H36B 109.6
H36A C36 H36B 108.1
C36 C37 H37A 109.5
C36 C37 H37B 109.5
H37A C37 H37B 109.5
C36 C37 H37C 109.5
H37A C37 H37C 109.5
H37B C37 H37C 109.5
O4 C38 C39 108.2(5)
O4 C38 H38A 110.1
C39 C38 H38A 110.1
O4 C38 H38B 110.1
C39 C38 H38B 110.1
H38A C38 H38B 108.4
C38 C39 C40 113.3(6)
C38 C39 H39A 108.9
C40 C39 H39A 108.9
C38 C39 H39B 108.9
C40 C39 H39B 108.9
H39A C39 H39B 107.7
C39 C40 H40A 109.5
C39 C40 H40B 109.5
H40A C40 H40B 109.5
C39 C40 H40C 109.5
H40A C40 H40C 109.5
H40B C40 H40C 109.5
C44 C41 C42 109.9(6)
C44 C41 C11 112.0(5)
C42 C41 C11 112.0(5)
C44 C41 C43 107.6(6)
C42 C41 C43 106.8(6)
C11 C41 C43 108.3(5)
C41 C42 H42A 109.5
C41 C42 H42B 109.5
H42A C42 H42B 109.5
C41 C42 H42C 109.5
H42A C42 H42C 109.5
H42B C42 H42C 109.5
C41 C43 H43A 109.5
C41 C43 H43B 109.5
H43A C43 H43B 109.5
C41 C43 H43C 109.5
H43A C43 H43C 109.5
H43B C43 H43C 109.5
C41 C44 H44A 109.5
C41 C44 H44B 109.5
H44A C44 H44B 109.5
C41 C44 H44C 109.5
H44A C44 H44C 109.5
H44B C44 H44C 109.5
C48 C45 C47 108.7(6)
C48 C45 C18 110.5(5)
C47 C45 C18 112.5(5)
C48 C45 C46 110.5(6)
C47 C45 C46 105.8(6)
C18 C45 C46 108.8(5)
C45 C46 H46A 109.5
C45 C46 H46B 109.5
H46A C46 H46B 109.5
C45 C46 H46C 109.5
H46A C46 H46C 109.5
H46B C46 H46C 109.5
C45 C47 H47A 109.5
C45 C47 H47B 109.5
H47A C47 H47B 109.5
C45 C47 H47C 109.5
H47A C47 H47C 109.5
H47B C47 H47C 109.5
C45 C48 H48A 109.5
C45 C48 H48B 109.5
H48A C48 H48B 109.5
C45 C48 H48C 109.5
H48A C48 H48C 109.5
H48B C48 H48C 109.5
C52 C49 C51' 125.2(11)
C52 C49 C50' 62.2(8)
C51' C49 C50' 111.5(9)
C52 C49 C25 114.8(6)
C51' C49 C25 115.9(10)
C50' C49 C25 114.7(8)
C52 C49 C51 112.5(7)
C51' C49 C51 26.4(8)
C50' C49 C51 129.8(10)
C25 C49 C51 111.9(6)
C52 C49 C52' 43.0(7)
C51' C49 C52' 106.8(9)
C50' C49 C52' 105.0(8)
C25 C49 C52' 101.4(7)
C51 C49 C52' 82.7(7)
C52 C49 C50 107.9(7)
C51' C49 C50 77.2(9)
C50' C49 C50 46.9(8)
C25 C49 C50 105.4(6)
C51 C49 C50 103.4(6)
C52' C49 C50 147.7(8)
C49 C50 H50A 109.5
C49 C50 H50B 109.5
C49 C50 H50C 109.5
C49 C51 H51A 109.5
C49 C51 H51B 109.5
C49 C51 H51C 109.5
C49 C52 H52A 109.5
C49 C52 H52B 109.5
C49 C52 H52C 109.5
C49 C50' H50D 109.5
C49 C50' H50E 109.5
H50D C50' H50E 109.5
C49 C50' H50F 109.5
H50D C50' H50F 109.5
H50E C50' H50F 109.5
C49 C51' H51D 109.5
C49 C51' H51E 109.5
H51D C51' H51E 109.5
C49 C51' H51F 109.5
H51D C51' H51F 109.5
H51E C51' H51F 109.5
C49 C52' H52D 109.5
C49 C52' H52E 109.5
H52D C52' H52E 109.5
C49 C52' H52F 109.5
H52D C52' H52F 109.5
H52E C52' H52F 109.5
C58 C53 C54 123.3(5)
C58 C53 O5 118.7(5)
C54 C53 O5 118.0(5)
C53 C54 C55 116.5(5)
C53 C54 C80 118.8(5)
C55 C54 C80 124.3(5)
C56 C55 C54 122.3(5)
C56 C55 Br2 118.5(4)
C54 C55 Br2 119.2(4)
C55 C56 C57 117.9(5)
C55 C56 N2 122.3(5)
C57 C56 N2 119.7(5)
C58 C57 C56 121.7(5)
C58 C57 H57 119.1
C56 C57 H57 119.1
C57 C58 C53 118.1(5)
C57 C58 C59 121.7(5)
C53 C58 C59 120.0(5)
C61 C59 C58 112.1(5)
C61 C59 H59A 109.2
C58 C59 H59A 109.2
C61 C59 H59B 109.2
C58 C59 H59B 109.2
H59A C59 H59B 107.9
O6 C60 C61 119.6(5)
O6 C60 C65 119.7(5)
C61 C60 C65 120.6(5)
C62 C61 C60 118.6(5)
C62 C61 C59 119.6(5)
C60 C61 C59 121.9(5)
C61 C62 C63 122.6(5)
C61 C62 H62 118.7
C63 C62 H62 118.7
C64 C63 C62 115.9(5)
C64 C63 C93 122.0(5)
C62 C63 C93 122.0(5)
C65 C64 C63 123.7(5)
C65 C64 H64 118.1
C63 C64 H64 118.1
C64 C65 C60 118.0(5)
C64 C65 C66 120.2(5)
C60 C65 C66 121.8(5)
C68 C66 C65 108.7(5)
C68 C66 H66A 110.0
C65 C66 H66A 110.0
C68 C66 H66B 110.0
C65 C66 H66B 110.0
H66A C66 H66B 108.3
C68 C67 O7 120.0(5)
C68 C67 C72 121.6(5)
O7 C67 C72 118.4(5)
C67 C68 C69 117.7(5)
C67 C68 C66 120.7(5)
C69 C68 C66 121.3(5)
C68 C69 C70 122.7(6)
C68 C69 H69 118.6
C70 C69 H69 118.6
C71 C70 C69 117.3(5)
C71 C70 C97 122.9(5)
C69 C70 C97 119.8(5)
C70 C71 C72 122.8(5)
C70 C71 H71 118.6
C72 C71 H71 118.6
C71 C72 C67 117.6(5)
C71 C72 C73 120.6(5)
C67 C72 C73 121.5(5)
C72 C73 C75 109.3(5)
C72 C73 H73A 109.8
C75 C73 H73A 109.8
C72 C73 H73B 109.8
C75 C73 H73B 109.8
H73A C73 H73B 108.3
C75 C74 C79 120.3(6)
C75 C74 O8 119.8(5)
C79 C74 O8 119.7(5)
C74 C75 C76 118.8(5)
C74 C75 C73 122.4(5)
C76 C75 C73 118.7(5)
C77 C76 C75 121.7(5)
C77 C76 H76 119.2
C75 C76 H76 119.2
C76 C77 C78 117.2(5)
C76 C77 C101 120.7(5)
C78 C77 C101 122.0(5)
C79 C78 C77 122.3(5)
C79 C78 H78 118.9
C77 C78 H78 118.9
C78 C79 C74 119.3(5)
C78 C79 C80 118.3(5)
C74 C79 C80 122.4(5)
C54 C80 C79 109.2(5)
C54 C80 H80A 109.8
C79 C80 H80A 109.8
C54 C80 H80B 109.8
C79 C80 H80B 109.8
H80A C80 H80B 108.3
O5 C81 C82 108.4(5)
O5 C81 H81A 110.0
C82 C81 H81A 110.0
O5 C81 H81B 110.0
C82 C81 H81B 110.0
H81A C81 H81B 108.4
C81 C82 C83 110.9(6)
C81 C82 H82A 109.5
C83 C82 H82A 109.5
C81 C82 H82B 109.5
C83 C82 H82B 109.5
H82A C82 H82B 108.0
C82 C83 H83A 109.5
C82 C83 H83B 109.5
H83A C83 H83B 109.5
C82 C83 H83C 109.5
H83A C83 H83C 109.5
H83B C83 H83C 109.5
O6 C84 C85 111.1(5)
O6 C84 H84A 109.4
C85 C84 H84A 109.4
O6 C84 H84B 109.4
C85 C84 H84B 109.4
H84A C84 H84B 108.0
C84 C85 C86 111.6(5)
C84 C85 H85A 109.3
C86 C85 H85A 109.3
C84 C85 H85B 109.3
C86 C85 H85B 109.3
H85A C85 H85B 108.0
C85 C86 H86A 109.5
C85 C86 H86B 109.5
H86A C86 H86B 109.5
C85 C86 H86C 109.5
H86A C86 H86C 109.5
H86B C86 H86C 109.5
O7 C87 C88 111.3(5)
O7 C87 H87A 109.4
C88 C87 H87A 109.4
O7 C87 H87B 109.4
C88 C87 H87B 109.4
H87A C87 H87B 108.0
C87 C88 C89 109.7(6)
C87 C88 H88A 109.7
C89 C88 H88A 109.7
C87 C88 H88B 109.7
C89 C88 H88B 109.7
H88A C88 H88B 108.2
C88 C89 H89A 109.5
C88 C89 H89B 109.5
H89A C89 H89B 109.5
C88 C89 H89C 109.5
H89A C89 H89C 109.5
H89B C89 H89C 109.5
O8 C90 C91 110.1(6)
O8 C90 H90A 109.6
C91 C90 H90A 109.6
O8 C90 H90B 109.6
C91 C90 H90B 109.6
H90A C90 H90B 108.2
C92 C91 C90 114.4(8)
C92 C91 H91A 108.7
C90 C91 H91A 108.7
C92 C91 H91B 108.7
C90 C91 H91B 108.7
H91A C91 H91B 107.6
C91 C92 H92A 109.5
C91 C92 H92B 109.5
H92A C92 H92B 109.5
C91 C92 H92C 109.5
H92A C92 H92C 109.5
H92B C92 H92C 109.5
C96 C93 C63 112.4(5)
C96 C93 C94 109.8(6)
C63 C93 C94 106.3(5)
C96 C93 C95 109.6(5)
C63 C93 C95 110.8(5)
C94 C93 C95 108.0(5)
C93 C94 H94A 109.5
C93 C94 H94B 109.5
H94A C94 H94B 109.5
C93 C94 H94C 109.5
H94A C94 H94C 109.5
H94B C94 H94C 109.5
C93 C95 H95A 109.5
C93 C95 H95B 109.5
H95A C95 H95B 109.5
C93 C95 H95C 109.5
H95A C95 H95C 109.5
H95B C95 H95C 109.5
C93 C96 H96A 109.5
C93 C96 H96B 109.5
H96A C96 H96B 109.5
C93 C96 H96C 109.5
H96A C96 H96C 109.5
H96B C96 H96C 109.5
C99 C97 C100 110.4(6)
C99 C97 C70 110.6(5)
C100 C97 C70 112.3(5)
C99 C97 C98 110.1(6)
C100 C97 C98 104.0(6)
C70 C97 C98 109.2(5)
C97 C98 H98A 109.5
C97 C98 H98B 109.5
H98A C98 H98B 109.5
C97 C98 H98C 109.5
H98A C98 H98C 109.5
H98B C98 H98C 109.5
C97 C99 H99A 109.5
C97 C99 H99B 109.5
H99A C99 H99B 109.5
C97 C99 H99C 109.5
H99A C99 H99C 109.5
H99B C99 H99C 109.5
C97 C100 H10A 109.5
C97 C100 H10B 109.5
H10A C100 H10B 109.5
C97 C100 H10C 109.5
H10A C100 H10C 109.5
H10B C100 H10C 109.5
C102 C101 C104 109.5(6)
C102 C101 C77 110.4(5)
C104 C101 C77 113.3(5)
C102 C101 C103 110.3(7)
C104 C101 C103 104.4(6)
C77 C101 C103 108.7(5)
C101 C102 H10D 109.5
C101 C102 H10E 109.5
H10D C102 H10E 109.5
C101 C102 H10F 109.5
H10D C102 H10F 109.5
H10E C102 H10F 109.5
C101 C103 H10G 109.5
C101 C103 H10H 109.5
H10G C103 H10H 109.5
C101 C103 H10I 109.5
H10G C103 H10I 109.5
H10H C103 H10I 109.5
C101 C104 H10J 109.5
C101 C104 H10K 109.5
H10J C104 H10K 109.5
C101 C104 H10L 109.5
H10J C104 H10L 109.5
H10K C104 H10L 109.5

loop_
_geom_bond_atom_site_label_1
_geom_bond_atom_site_label_2
_geom_bond_distance
Br1 C3 1.907(5)
Br2 C55 1.911(5)
N1 C4 1.422(7)
N1 H1A 0.889(10)
N1 H1B 0.888(10)
N2 C56 1.409(7)
N2 H2A 0.887(10)
N2 H2B 0.888(10)
O1 C1 1.378(6)
O1 C29 1.441(6)
O2 C8 1.405(6)
O2 C32 1.431(7)
O3 C15 1.387(6)
O3 C35 1.429(6)
O4 C22 1.401(6)
O4 C38 1.440(7)
O5 C53 1.406(6)
O5 C81 1.430(7)
O6 C60 1.387(6)
O6 C84 1.436(6)
O7 C67 1.391(6)
O7 C87 1.457(7)
O8 C74 1.398(7)
O8 C90 1.425(7)
C1 C6 1.382(7)
C1 C2 1.409(7)
C2 C3 1.400(7)
C2 C28 1.507(7)
C3 C4 1.400(7)
C4 C5 1.383(7)
C5 C6 1.402(7)
C5 H5 0.9500
C6 C7 1.518(7)
C7 C9 1.516(7)
C7 H7A 0.9900
C7 H7B 0.9900
C8 C13 1.393(7)
C8 C9 1.402(8)
C9 C10 1.390(8)
C10 C11 1.399(8)
C10 H10 0.9500
C11 C12 1.411(7)
C11 C41 1.524(8)
C12 C13 1.388(7)
C12 H12 0.9500
C13 C14 1.538(7)
C14 C16 1.522(8)
C14 H14A 0.9900
C14 H14B 0.9900
C15 C20 1.395(8)
C15 C16 1.406(8)
C16 C17 1.391(8)
C17 C18 1.400(8)
C17 H17 0.9500
C18 C19 1.394(7)
C18 C45 1.536(8)
C19 C20 1.374(7)
C19 H19 0.9500
C20 C21 1.527(8)
C21 C23 1.523(7)
C21 H21A 0.9900
C21 H21B 0.9900
C22 C23 1.389(7)
C22 C27 1.412(7)
C23 C24 1.395(8)
C24 C25 1.381(7)
C24 H24 0.9500
C25 C26 1.393(7)
C25 C49 1.533(8)
C26 C27 1.377(8)
C26 H26 0.9500
C27 C28 1.521(7)
C28 H28A 0.9900
C28 H28B 0.9900
C29 C30 1.530(7)
C29 H29A 0.9900
C29 H29B 0.9900
C30 C31 1.519(8)
C30 H30A 0.9900
C30 H30B 0.9900
C31 H31A 0.9800
C31 H31B 0.9800
C31 H31C 0.9800
C32 C33 1.491(9)
C32 H32A 0.9900
C32 H32B 0.9900
C33 C34 1.520(8)
C33 H33A 0.9900
C33 H33B 0.9900
C34 H34A 0.9800
C34 H34B 0.9800
C34 H34C 0.9800
C35 C36 1.502(8)
C35 H35A 0.9900
C35 H35B 0.9900
C36 C37 1.544(8)
C36 H36A 0.9900
C36 H36B 0.9900
C37 H37A 0.9800
C37 H37B 0.9800
C37 H37C 0.9800
C38 C39 1.492(8)
C38 H38A 0.9900
C38 H38B 0.9900
C39 C40 1.508(10)
C39 H39A 0.9900
C39 H39B 0.9900
C40 H40A 0.9800
C40 H40B 0.9800
C40 H40C 0.9800
C41 C44 1.518(8)
C41 C42 1.523(9)
C41 C43 1.562(9)
C42 H42A 0.9800
C42 H42B 0.9800
C42 H42C 0.9800
C43 H43A 0.9800
C43 H43B 0.9800
C43 H43C 0.9800
C44 H44A 0.9800
C44 H44B 0.9800
C44 H44C 0.9800
C45 C48 1.477(9)
C45 C47 1.516(9)
C45 C46 1.552(9)
C46 H46A 0.9800
C46 H46B 0.9800
C46 H46C 0.9800
C47 H47A 0.9800
C47 H47B 0.9800
C47 H47C 0.9800
C48 H48A 0.9800
C48 H48B 0.9800
C48 H48C 0.9800
C49 C52 1.471(7)
C49 C51' 1.511(9)
C49 C50' 1.524(9)
C49 C51 1.544(8)
C49 C52' 1.579(9)
C49 C50 1.587(8)
C50 H50A 0.9800
C50 H50B 0.9800
C50 H50C 0.9800
C51 H51A 0.9800
C51 H51B 0.9800
C51 H51C 0.9800
C52 H52A 0.9800
C52 H52B 0.9800
C52 H52C 0.9800
C50' H50D 0.9800
C50' H50E 0.9800
C50' H50F 0.9800
C51' H51D 0.9800
C51' H51E 0.9800
C51' H51F 0.9800
C52' H52D 0.9800
C52' H52E 0.9800
C52' H52F 0.9800
C53 C58 1.383(7)
C53 C54 1.386(7)
C54 C55 1.412(7)
C54 C80 1.512(8)
C55 C56 1.381(8)
C56 C57 1.403(7)
C57 C58 1.381(7)
C57 H57 0.9500
C58 C59 1.520(7)
C59 C61 1.516(7)
C59 H59A 0.9900
C59 H59B 0.9900
C60 C61 1.399(8)
C60 C65 1.403(8)
C61 C62 1.393(7)
C62 C63 1.407(7)
C62 H62 0.9500
C63 C64 1.396(7)
C63 C93 1.530(8)
C64 C65 1.384(8)
C64 H64 0.9500
C65 C66 1.535(7)
C66 C68 1.510(8)
C66 H66A 0.9900
C66 H66B 0.9900
C67 C68 1.387(8)
C67 C72 1.408(8)
C68 C69 1.394(8)
C69 C70 1.397(8)
C69 H69 0.9500
C70 C71 1.378(8)
C70 C97 1.546(8)
C71 C72 1.397(7)
C71 H71 0.9500
C72 C73 1.510(8)
C73 C75 1.534(7)
C73 H73A 0.9900
C73 H73B 0.9900
C74 C75 1.386(8)
C74 C79 1.394(7)
C75 C76 1.410(8)
C76 C77 1.393(7)
C76 H76 0.9500
C77 C78 1.396(8)
C77 C101 1.531(8)
C78 C79 1.384(8)
C78 H78 0.9500
C79 C80 1.529(7)
C80 H80A 0.9900
C80 H80B 0.9900
C81 C82 1.518(8)
C81 H81A 0.9900
C81 H81B 0.9900
C82 C83 1.534(9)
C82 H82A 0.9900
C82 H82B 0.9900
C83 H83A 0.9800
C83 H83B 0.9800
C83 H83C 0.9800
C84 C85 1.498(8)
C84 H84A 0.9900
C84 H84B 0.9900
C85 C86 1.509(9)
C85 H85A 0.9900
C85 H85B 0.9900
C86 H86A 0.9800
C86 H86B 0.9800
C86 H86C 0.9800
C87 C88 1.495(9)
C87 H87A 0.9900
C87 H87B 0.9900
C88 C89 1.566(9)
C88 H88A 0.9900
C88 H88B 0.9900
C89 H89A 0.9800
C89 H89B 0.9800
C89 H89C 0.9800
C90 C91 1.510(7)
C90 H90A 0.9900
C90 H90B 0.9900
C91 C92 1.379(12)
C91 H91A 0.9900
C91 H91B 0.9900
C92 H92A 0.9800
C92 H92B 0.9800
C92 H92C 0.9800
C93 C96 1.520(8)
C93 C94 1.539(9)
C93 C95 1.540(8)
C94 H94A 0.9800
C94 H94B 0.9800
C94 H94C 0.9800
C95 H95A 0.9800
C95 H95B 0.9800
C95 H95C 0.9800
C96 H96A 0.9800
C96 H96B 0.9800
C96 H96C 0.9800
C97 C99 1.486(9)
C97 C100 1.523(9)
C97 C98 1.554(9)
C98 H98A 0.9800
C98 H98B 0.9800
C98 H98C 0.9800
C99 H99A 0.9800
C99 H99B 0.9800
C99 H99C 0.9800
C100 H10A 0.9800
C100 H10B 0.9800
C100 H10C 0.9800
C101 C102 1.501(9)
C101 C104 1.527(8)
C101 C103 1.558(10)
C102 H10D 0.9800
C102 H10E 0.9800
C102 H10F 0.9800
C103 H10G 0.9800
C103 H10H 0.9800
C103 H10I 0.9800
C104 H10J 0.9800
C104 H10K 0.9800
C104 H10L 0.9800

loop_
_geom_torsion_atom_site_label_1
_geom_torsion_atom_site_label_2
_geom_torsion_atom_site_label_3
_geom_torsion_atom_site_label_4
_geom_torsion
C29 O1 C1 C6 88.5(6)
C29 O1 C1 C2 -96.0(6)
O1 C1 C2 C3 -178.7(5)
C6 C1 C2 C3 -3.3(8)
O1 C1 C2 C28 -1.0(7)
C6 C1 C2 C28 174.4(5)
C1 C2 C3 C4 -2.7(8)
C28 C2 C3 C4 179.8(5)
C1 C2 C3 Br1 177.3(4)
C28 C2 C3 Br1 -0.1(7)
C2 C3 C4 C5 5.7(8)
Br1 C3 C4 C5 -174.3(4)
C2 C3 C4 N1 -178.9(5)
Br1 C3 C4 N1 1.0(7)
C3 C4 C5 C6 -2.8(8)
N1 C4 C5 C6 -178.3(5)
O1 C1 C6 C5 -178.7(4)
C2 C1 C6 C5 6.0(8)
O1 C1 C6 C7 1.9(7)
C2 C1 C6 C7 -173.3(5)
C4 C5 C6 C1 -2.9(8)
C4 C5 C6 C7 176.5(5)
C1 C6 C7 C9 67.9(6)
C5 C6 C7 C9 -111.5(5)
C32 O2 C8 C13 85.9(6)
C32 O2 C8 C9 -92.9(6)
C13 C8 C9 C10 -4.1(8)
O2 C8 C9 C10 174.6(5)
C13 C8 C9 C7 176.0(5)
O2 C8 C9 C7 -5.3(8)
C6 C7 C9 C10 62.3(7)
C6 C7 C9 C8 -117.8(6)
C8 C9 C10 C11 -0.7(8)
C7 C9 C10 C11 179.2(5)
C9 C10 C11 C12 3.4(8)
C9 C10 C11 C41 -169.9(5)
C10 C11 C12 C13 -1.5(9)
C41 C11 C12 C13 172.2(5)
C11 C12 C13 C8 -3.1(8)
C11 C12 C13 C14 170.6(5)
C9 C8 C13 C12 6.0(8)
O2 C8 C13 C12 -172.8(5)
C9 C8 C13 C14 -167.6(5)
O2 C8 C13 C14 13.7(8)
C12 C13 C14 C16 -60.5(7)
C8 C13 C14 C16 113.0(6)
C35 O3 C15 C20 90.3(6)
C35 O3 C15 C16 -92.5(6)
O3 C15 C16 C17 177.6(5)
C20 C15 C16 C17 -5.2(8)
O3 C15 C16 C14 -8.3(8)
C20 C15 C16 C14 168.9(5)
C13 C14 C16 C17 90.3(6)
C13 C14 C16 C15 -83.6(6)
C15 C16 C17 C18 1.0(8)
C14 C16 C17 C18 -173.1(5)
C16 C17 C18 C19 2.0(8)
C16 C17 C18 C45 -179.1(5)
C17 C18 C19 C20 -0.8(8)
C45 C18 C19 C20 -179.8(5)
C18 C19 C20 C15 -3.2(8)
C18 C19 C20 C21 169.6(5)
O3 C15 C20 C19 -176.6(4)
C16 C15 C20 C19 6.2(8)
O3 C15 C20 C21 10.5(8)
C16 C15 C20 C21 -166.7(5)
C19 C20 C21 C23 -91.2(6)
C15 C20 C21 C23 81.4(6)
C38 O4 C22 C23 -92.9(6)
C38 O4 C22 C27 87.8(6)
O4 C22 C23 C24 177.8(5)
C27 C22 C23 C24 -2.9(8)
O4 C22 C23 C21 -9.0(8)
C27 C22 C23 C21 170.4(5)
C20 C21 C23 C22 -118.0(6)
C20 C21 C23 C24 55.1(7)
C22 C23 C24 C25 0.1(9)
C21 C23 C24 C25 -173.2(5)
C23 C24 C25 C26 3.0(9)
C23 C24 C25 C49 -179.3(5)
C24 C25 C26 C27 -3.5(8)
C49 C25 C26 C27 178.8(5)
C25 C26 C27 C22 0.9(8)
C25 C26 C27 C28 176.5(5)
C23 C22 C27 C26 2.4(8)
O4 C22 C27 C26 -178.3(4)
C23 C22 C27 C28 -173.1(5)
O4 C22 C27 C28 6.2(7)
C3 C2 C28 C27 108.9(6)
C1 C2 C28 C27 -68.5(6)
C26 C27 C28 C2 -55.7(6)
C22 C27 C28 C2 119.8(5)
C1 O1 C29 C30 -5.2(7)
O1 C29 C30 C31 77.7(7)
C8 O2 C32 C33 173.1(5)
O2 C32 C33 C34 -67.8(7)
C15 O3 C35 C36 168.5(5)
O3 C35 C36 C37 176.4(5)
C22 O4 C38 C39 -177.4(5)
O4 C38 C39 C40 -66.5(7)
C10 C11 C41 C44 -141.1(6)
C12 C11 C41 C44 45.6(8)
C10 C11 C41 C42 -17.1(9)
C12 C11 C41 C42 169.6(6)
C10 C11 C41 C43 100.5(7)
C12 C11 C41 C43 -72.8(7)
C19 C18 C45 C48 -63.5(8)
C17 C18 C45 C48 117.7(7)
C19 C18 C45 C47 174.9(6)
C17 C18 C45 C47 -3.9(8)
C19 C18 C45 C46 58.0(8)
C17 C18 C45 C46 -120.8(6)
C24 C25 C49 C52 122.4(8)
C26 C25 C49 C52 -60.0(9)
C24 C25 C49 C51' -36.1(12)
C26 C25 C49 C51' 141.5(10)
C24 C25 C49 C50' -168.3(10)
C26 C25 C49 C50' 9.3(11)
C24 C25 C49 C51 -7.5(9)
C26 C25 C49 C51 170.1(6)
C24 C25 C49 C52' 79.1(9)
C26 C25 C49 C52' -103.3(9)
C24 C25 C49 C50 -119.1(7)
C26 C25 C49 C50 58.5(8)
C81 O5 C53 C58 88.3(6)
C81 O5 C53 C54 -93.2(6)
C58 C53 C54 C55 -1.7(8)
O5 C53 C54 C55 179.8(5)
C58 C53 C54 C80 171.4(5)
O5 C53 C54 C80 -7.0(8)
C53 C54 C55 C56 -1.8(8)
C80 C54 C55 C56 -174.6(5)
C53 C54 C55 Br2 177.0(4)
C80 C54 C55 Br2 4.3(8)
C54 C55 C56 C57 3.6(9)
Br2 C55 C56 C57 -175.2(4)
C54 C55 C56 N2 -178.2(5)
Br2 C55 C56 N2 3.0(8)
C55 C56 C57 C58 -2.0(9)
N2 C56 C57 C58 179.7(5)
C56 C57 C58 C53 -1.2(8)
C56 C57 C58 C59 173.7(5)
C54 C53 C58 C57 3.2(8)
O5 C53 C58 C57 -178.4(5)
C54 C53 C58 C59 -171.8(5)
O5 C53 C58 C59 6.6(8)
C57 C58 C59 C61 -103.1(6)
C53 C58 C59 C61 71.7(7)
C84 O6 C60 C61 -82.4(6)
C84 O6 C60 C65 100.7(6)
O6 C60 C61 C62 176.3(5)
C65 C60 C61 C62 -6.8(8)
O6 C60 C61 C59 -1.8(8)
C65 C60 C61 C59 175.1(5)
C58 C59 C61 C62 62.3(7)
C58 C59 C61 C60 -119.6(6)
C60 C61 C62 C63 -0.1(8)
C59 C61 C62 C63 178.1(5)
C61 C62 C63 C64 4.6(8)
C61 C62 C63 C93 -173.7(5)
C62 C63 C64 C65 -2.5(8)
C93 C63 C64 C65 175.8(5)
C63 C64 C65 C60 -4.0(9)
C63 C64 C65 C66 173.9(5)
O6 C60 C65 C64 -174.4(5)
C61 C60 C65 C64 8.8(8)
O6 C60 C65 C66 7.8(8)
C61 C60 C65 C66 -169.1(5)
C64 C65 C66 C68 -64.2(7)
C60 C65 C66 C68 113.7(6)
C87 O7 C67 C68 -104.4(6)
C87 O7 C67 C72 78.6(6)
O7 C67 C68 C69 177.2(5)
C72 C67 C68 C69 -5.9(8)
O7 C67 C68 C66 -9.0(8)
C72 C67 C68 C66 167.9(5)
C65 C66 C68 C67 -80.3(6)
C65 C66 C68 C69 93.3(6)
C67 C68 C69 C70 1.7(8)
C66 C68 C69 C70 -172.0(5)
C68 C69 C70 C71 2.0(8)
C68 C69 C70 C97 -178.6(5)
C69 C70 C71 C72 -1.8(8)
C97 C70 C71 C72 178.9(5)
C70 C71 C72 C67 -2.1(8)
C70 C71 C72 C73 171.0(5)
C68 C67 C72 C71 6.1(8)
O7 C67 C72 C71 -177.0(4)
C68 C67 C72 C73 -167.0(5)
O7 C67 C72 C73 9.9(8)
C71 C72 C73 C75 -94.2(6)
C67 C72 C73 C75 78.7(7)
C90 O8 C74 C75 -84.1(6)
C90 O8 C74 C79 99.5(6)
C79 C74 C75 C76 -6.9(9)
O8 C74 C75 C76 176.8(5)
C79 C74 C75 C73 170.0(5)
O8 C74 C75 C73 -6.4(8)
C72 C73 C75 C74 -119.3(6)
C72 C73 C75 C76 57.6(7)
C74 C75 C76 C77 3.4(9)
C73 C75 C76 C77 -173.6(5)
C75 C76 C77 C78 2.0(8)
C75 C76 C77 C101 178.8(5)
C76 C77 C78 C79 -4.1(8)
C101 C77 C78 C79 179.1(5)
C77 C78 C79 C74 0.8(8)
C77 C78 C79 C80 178.4(5)
C75 C74 C79 C78 4.9(9)
O8 C74 C79 C78 -178.8(5)
C75 C74 C79 C80 -172.7(5)
O8 C74 C79 C80 3.7(8)
C53 C54 C80 C79 -70.0(7)
C55 C54 C80 C79 102.6(6)
C78 C79 C80 C54 -55.9(7)
C74 C79 C80 C54 121.7(6)
C53 O5 C81 C82 -179.5(5)
O5 C81 C82 C83 177.0(5)
C60 O6 C84 C85 167.3(5)
O6 C84 C85 C86 -178.5(5)
C67 O7 C87 C88 91.0(6)
O7 C87 C88 C89 179.6(5)
C74 O8 C90 C91 178.2(5)
O8 C90 C91 C92 70.0(10)
C64 C63 C93 C96 158.0(6)
C62 C63 C93 C96 -23.7(8)
C64 C63 C93 C94 -81.9(7)
C62 C63 C93 C94 96.3(6)
C64 C63 C93 C95 35.1(7)
C62 C63 C93 C95 -146.7(5)
C71 C70 C97 C99 -120.4(7)
C69 C70 C97 C99 60.3(7)
C71 C70 C97 C100 3.5(8)
C69 C70 C97 C100 -175.8(6)
C71 C70 C97 C98 118.3(6)
C69 C70 C97 C98 -61.0(7)
C76 C77 C101 C102 -52.4(8)
C78 C77 C101 C102 124.3(7)
C76 C77 C101 C104 -175.7(6)
C78 C77 C101 C104 1.0(8)
C76 C77 C101 C103 68.7(7)
C78 C77 C101 C103 -114.6(6)
